data_4501563
loop_
_publ_author_name
'Yang, Jin'
'Wu, Biao'
'Zhuge, Fuyu'
'Liang, Jianjun'
'Jia, Chuandong'
'Wang, Yao-Yu'
'Tang, Ning'
'Yang, Xiao-Juan'
'Shi, Qi-Zhen'

_publ_section_title
;
 Coordination Networks from Zero-Dimensional Metallomacrocycle,
 One-Dimensional Chain to Two-Dimensional Sheet Based on a Ditopic
 Diiminopyridine Ligand and Group 12 Metals
;
_journal_issue 5
_journal_name_full 'Crystal Growth &amp; Design'
_journal_page_first 2331
_journal_paper_doi 10.1021/cg100093n
_journal_volume 10
_journal_year 2010
_chemical_formula_sum 'C86 H102 Cl10 Hg5 N10 O2'
_chemical_formula_weight 2665.23
_chemical_name_systematic
; 
 ? 
;
_space_group_IT_number 63
_symmetry_cell_setting orthorhombic
_symmetry_space_group_name_Hall '-C 2c 2'
_symmetry_space_group_name_H-M 'C m c m'
_atom_sites_solution_hydrogens geom
_atom_sites_solution_primary direct
_atom_sites_solution_secondary difmap
_audit_creation_method SHELXL-97
_cell_angle_alpha 90.00
_cell_angle_beta 90.00
_cell_angle_gamma 90.00
_cell_formula_units_Z 4
_cell_length_a 23.076(6)
_cell_length_b 21.216(6)
_cell_length_c 23.340(7)
_cell_measurement_temperature 293(2)
_cell_volume 11427(6)
_computing_cell_refinement 'Bruker SMART'
_computing_data_collection 'Bruker SMART APEX II'
_computing_data_reduction 'Bruker SAINT'
_computing_structure_refinement 'SHELXL-97 (Sheldrick, 2008)'
_computing_structure_solution 'SHELXS-97 (Sheldrick, 2008)'
_diffrn_ambient_temperature 293(2)
_diffrn_measured_fraction_theta_full 0.999
_diffrn_measured_fraction_theta_max 0.999
_diffrn_measurement_device_type 'Bruker APEX II area detector'
_diffrn_measurement_method '\w scans'
_diffrn_radiation_monochromator graphite
_diffrn_radiation_source 'fine-focus sealed tube'
_diffrn_radiation_type MoK\a
_diffrn_radiation_wavelength 0.71073
_diffrn_reflns_av_R_equivalents 0.0992
_diffrn_reflns_av_sigmaI/netI 0.0702
_diffrn_reflns_limit_h_max 27
_diffrn_reflns_limit_h_min -27
_diffrn_reflns_limit_k_max 25
_diffrn_reflns_limit_k_min -18
_diffrn_reflns_limit_l_max 27
_diffrn_reflns_limit_l_min -27
_diffrn_reflns_number 29766
_diffrn_reflns_theta_full 25.05
_diffrn_reflns_theta_max 25.05
_diffrn_reflns_theta_min 2.11
_exptl_absorpt_coefficient_mu 6.969
_exptl_absorpt_correction_T_max 0.2371
_exptl_absorpt_correction_T_min 0.1623
_exptl_absorpt_correction_type multi-scan
_exptl_absorpt_process_details SADABS
_exptl_crystal_colour yellow
_exptl_crystal_density_diffrn 1.549
_exptl_crystal_density_method 'not measured'
_exptl_crystal_description block
_exptl_crystal_F_000 5096
_exptl_crystal_size_max 0.41
_exptl_crystal_size_mid 0.35
_exptl_crystal_size_min 0.29
_refine_diff_density_max 1.801
_refine_diff_density_min -2.034
_refine_diff_density_rms 0.191
_refine_ls_extinction_method none
_refine_ls_goodness_of_fit_ref 1.035
_refine_ls_hydrogen_treatment constr
_refine_ls_matrix_type full
_refine_ls_number_parameters 276
_refine_ls_number_reflns 5348
_refine_ls_number_restraints 0
_refine_ls_restrained_S_all 1.035
_refine_ls_R_factor_all 0.1064
_refine_ls_R_factor_gt 0.0555
_refine_ls_shift/su_max 0.000
_refine_ls_shift/su_mean 0.000
_refine_ls_structure_factor_coef Fsqd
_refine_ls_weighting_details 'calc w=1/[\s^2^(Fo^2^)+(0.0943P)^2^+103.4228P] where P=(Fo^2^+2Fc^2^)/3'
_refine_ls_weighting_scheme calc
_refine_ls_wR_factor_gt 0.1519
_refine_ls_wR_factor_ref 0.1852
_reflns_number_gt 3258
_reflns_number_total 5348
_reflns_threshold_expression >2sigma(I)
_cod_data_source_file cg100093n_si_002.cif
_cod_data_source_block HgCl2L
_cod_depositor_comments
;
The following automatic conversions were performed:

'_symmetry_cell_setting' value 'Orthorhombic' changed to
'orthorhombic' according to
/home/saulius/struct/CIF-dictionaries/cif_core.dic dictionary named
'cif_core.dic' version 2.4.2 from
2011-04-26.

'_exptl_absorpt_correction_type' value 'Multi-scan'
changed to 'multi-scan' according to
/home/saulius/struct/CIF-dictionaries/cif_core.dic dictionary named
'cif_core.dic' version 2.4.2 from 2011-04-26.

Automatic conversion script
Id: cif_fix_values 1715 2011-07-08 13:25:40Z adriana 
;
_cod_original_sg_symbol_H-M Cmcm
_cod_database_code 4501563

loop_
_symmetry_equiv_pos_as_xyz
'x, y, z'
'-x, -y, z+1/2'
'-x, y, -z+1/2'
'x, -y, -z'
'x+1/2, y+1/2, z'
'-x+1/2, -y+1/2, z+1/2'
'-x+1/2, y+1/2, -z+1/2'
'x+1/2, -y+1/2, -z'
'-x, -y, -z'
'x, y, -z-1/2'
'x, -y, z-1/2'
'-x, y, z'
'-x+1/2, -y+1/2, -z'
'x+1/2, y+1/2, -z-1/2'
'x+1/2, -y+1/2, z-1/2'
'-x+1/2, y+1/2, z'

loop_
_atom_site_label
_atom_site_type_symbol
_atom_site_fract_x
_atom_site_fract_y
_atom_site_fract_z
_atom_site_U_iso_or_equiv
_atom_site_adp_type
_atom_site_occupancy
_atom_site_symmetry_multiplicity
_atom_site_calc_flag
_atom_site_refinement_flags
Hg1 Hg 0.18658(3) 0.14882(3) 0.2500 0.0521(2) Uani 1 2 d S
Hg2 Hg 0.0000 0.17421(6) 0.2500 0.0704(4) Uani 1 4 d S
Hg3 Hg 0.5000 0.03812(4) 0.57255(3) 0.0715(3) Uani 1 2 d S
Cl1 Cl 0.2620(3) 0.0746(3) 0.2500 0.093(2) Uani 1 2 d S
Cl2 Cl 0.0883(2) 0.0934(2) 0.2500 0.0743(14) Uani 1 2 d S
Cl3 Cl 0.0000 0.2096(3) 0.3462(2) 0.0838(16) Uani 1 2 d S
Cl4 Cl 0.5000 0.0271(5) 0.6733(2) 0.131(3) Uani 1 2 d S
Cl5 Cl 0.5000 0.0834(3) 0.4763(3) 0.0955(19) Uani 1 2 d S
N3 N 0.1496(5) 0.2496(6) 0.2500 0.042(3) Uani 1 2 d S
N2 N 0.1858(4) 0.1948(4) 0.3474(3) 0.040(2) Uani 1 1 d .
N1 N 0.3904(4) 0.0387(5) 0.5742(5) 0.060(3) Uani 1 1 d .
C1 C 0.0860(9) 0.3587(9) 0.2500 0.071(6) Uani 1 2 d S
H1A H 0.0641 0.3955 0.2500 0.086 Uiso 1 2 calc SR
C2 C 0.1018(6) 0.3321(6) 0.3004(6) 0.061(4) Uani 1 1 d .
H2A H 0.0909 0.3508 0.3348 0.073 Uiso 1 1 calc R
C3 C 0.1348(5) 0.2761(5) 0.3008(5) 0.046(3) Uani 1 1 d .
C4 C 0.1564(5) 0.2452(6) 0.3534(5) 0.052(3) Uani 1 1 d .
C5 C 0.1443(7) 0.2786(7) 0.4080(6) 0.078(4) Uani 1 1 d .
H5A H 0.1598 0.2547 0.4394 0.117 Uiso 1 1 calc R
H5B H 0.1031 0.2830 0.4127 0.117 Uiso 1 1 calc R
H5C H 0.1619 0.3195 0.4071 0.117 Uiso 1 1 calc R
C6 C 0.2127(5) 0.1650(5) 0.3957(5) 0.044(3) Uani 1 1 d .
C7 C 0.1841(5) 0.1198(6) 0.4283(5) 0.053(3) Uani 1 1 d .
C8 C 0.2140(5) 0.0915(6) 0.4723(5) 0.050(3) Uani 1 1 d .
H8A H 0.1952 0.0609 0.4941 0.060 Uiso 1 1 calc R
C9 C 0.2705(5) 0.1064(5) 0.4856(5) 0.042(3) Uani 1 1 d .
C10 C 0.2984(5) 0.1496(6) 0.4527(5) 0.055(3) Uani 1 1 d .
H10A H 0.3367 0.1596 0.4611 0.066 Uiso 1 1 calc R
C11 C 0.2713(5) 0.1797(6) 0.4064(5) 0.056(3) Uani 1 1 d .
C12 C 0.1218(6) 0.1034(8) 0.4155(7) 0.082(5) Uani 1 1 d .
H12A H 0.1081 0.1303 0.3842 0.099 Uiso 1 1 calc R
C13 C 0.0836(7) 0.1135(12) 0.4666(10) 0.145(9) Uani 1 1 d .
H13A H 0.0861 0.1567 0.4786 0.217 Uiso 1 1 calc R
H13B H 0.0960 0.0865 0.4973 0.217 Uiso 1 1 calc R
H13C H 0.0442 0.1037 0.4566 0.217 Uiso 1 1 calc R
C14 C 0.1176(9) 0.0354(10) 0.3968(11) 0.150(11) Uani 1 1 d .
H14A H 0.1420 0.0288 0.3640 0.225 Uiso 1 1 calc R
H14B H 0.0782 0.0257 0.3870 0.225 Uiso 1 1 calc R
H14C H 0.1300 0.0084 0.4275 0.225 Uiso 1 1 calc R
C15 C 0.3037(6) 0.2295(8) 0.3703(7) 0.079(5) Uani 1 1 d .
H15A H 0.2778 0.2448 0.3401 0.095 Uiso 1 1 calc R
C16 C 0.3555(10) 0.1983(11) 0.3429(8) 0.155(10) Uani 1 1 d .
H16A H 0.3764 0.2288 0.3205 0.233 Uiso 1 1 calc R
H16B H 0.3427 0.1646 0.3185 0.233 Uiso 1 1 calc R
H16C H 0.3805 0.1818 0.3722 0.233 Uiso 1 1 calc R
C17 C 0.3222(10) 0.2828(9) 0.4052(12) 0.157(11) Uani 1 1 d .
H17A H 0.3425 0.3125 0.3816 0.236 Uiso 1 1 calc R
H17B H 0.3475 0.2681 0.4350 0.236 Uiso 1 1 calc R
H17C H 0.2889 0.3027 0.4219 0.236 Uiso 1 1 calc R
C18 C 0.3009(5) 0.0743(6) 0.5330(5) 0.049(3) Uani 1 1 d .
C19 C 0.2715(6) 0.0504(7) 0.5803(6) 0.066(4) Uani 1 1 d .
H19A H 0.2316 0.0553 0.5833 0.079 Uiso 1 1 calc R
C20 C 0.3017(6) 0.0197(7) 0.6224(6) 0.074(4) Uani 1 1 d .
H20A H 0.2825 0.0022 0.6536 0.089 Uiso 1 1 calc R
C21 C 0.3613(6) 0.0153(6) 0.6179(6) 0.069(4) Uani 1 1 d .
H21A H 0.3817 -0.0051 0.6468 0.082 Uiso 1 1 calc R
C22 C 0.3603(5) 0.0675(5) 0.5327(5) 0.052(3) Uani 1 1 d .
H22A H 0.3807 0.0839 0.5018 0.062 Uiso 1 1 calc R
O1 O 0.5000 0.0540(7) 0.2500 0.044(4) Uani 1 4 d S
O2 O 0.279(3) 0.377(2) 0.2500 0.20(3) Uani 0.50 2 d SP

loop_
_atom_site_aniso_label
_atom_site_aniso_U_11
_atom_site_aniso_U_22
_atom_site_aniso_U_33
_atom_site_aniso_U_23
_atom_site_aniso_U_13
_atom_site_aniso_U_12
Hg1 0.0687(5) 0.0450(4) 0.0427(4) 0.000 0.000 0.0203(3)
Hg2 0.0563(7) 0.0892(9) 0.0658(7) 0.000 0.000 0.000
Hg3 0.0481(5) 0.1088(7) 0.0575(5) -0.0114(4) 0.000 0.000
Cl1 0.114(5) 0.095(4) 0.071(3) 0.000 0.000 0.071(4)
Cl2 0.067(3) 0.066(3) 0.090(4) 0.000 0.000 0.002(2)
Cl3 0.072(3) 0.111(5) 0.068(3) -0.015(3) 0.000 0.000
Cl4 0.060(3) 0.294(11) 0.039(3) -0.034(4) 0.000 0.000
Cl5 0.067(3) 0.110(5) 0.110(5) 0.021(4) 0.000 0.000
N3 0.036(7) 0.041(7) 0.050(8) 0.000 0.000 0.005(6)
N2 0.044(5) 0.044(5) 0.031(5) -0.007(4) -0.006(4) 0.008(4)
N1 0.042(6) 0.072(8) 0.066(7) -0.003(6) -0.018(5) 0.006(5)
C1 0.078(14) 0.056(13) 0.080(16) 0.000 0.000 0.037(10)
C2 0.071(9) 0.047(8) 0.066(9) -0.006(6) 0.005(7) 0.016(6)
C3 0.047(7) 0.034(6) 0.056(7) 0.002(5) 0.005(6) 0.008(5)
C4 0.055(8) 0.058(8) 0.043(7) -0.014(6) -0.009(6) 0.002(6)
C5 0.101(12) 0.081(10) 0.052(8) -0.017(7) -0.003(8) 0.020(9)
C6 0.051(7) 0.048(7) 0.034(6) -0.006(5) -0.004(5) 0.009(5)
C7 0.045(7) 0.059(8) 0.053(8) 0.002(6) -0.014(6) -0.001(6)
C8 0.041(7) 0.055(7) 0.054(7) 0.009(6) -0.003(6) -0.002(6)
C9 0.036(6) 0.053(7) 0.038(6) -0.006(5) -0.001(5) 0.005(5)
C10 0.046(7) 0.067(8) 0.052(8) -0.004(7) -0.008(6) -0.006(6)
C11 0.057(8) 0.072(9) 0.038(7) 0.003(6) 0.005(6) -0.006(7)
C12 0.045(8) 0.102(13) 0.100(12) 0.035(10) -0.017(8) -0.003(8)
C13 0.056(11) 0.21(2) 0.17(2) 0.046(19) 0.038(13) 0.017(13)
C14 0.118(16) 0.129(18) 0.20(2) 0.065(16) -0.113(17) -0.069(14)
C15 0.059(9) 0.112(13) 0.067(10) 0.030(9) -0.006(7) -0.026(9)
C16 0.17(2) 0.20(2) 0.093(15) -0.027(15) 0.074(15) -0.089(19)
C17 0.18(2) 0.075(14) 0.22(3) -0.001(15) 0.08(2) -0.050(15)
C18 0.050(7) 0.053(7) 0.044(7) -0.009(5) -0.010(6) -0.002(6)
C19 0.049(8) 0.082(10) 0.066(9) 0.016(7) -0.007(7) 0.000(7)
C20 0.073(10) 0.094(11) 0.057(9) 0.030(8) -0.019(7) -0.013(8)
C21 0.064(10) 0.070(10) 0.072(10) 0.017(7) -0.013(8) -0.002(7)
C22 0.050(7) 0.049(7) 0.057(8) -0.011(6) -0.010(6) 0.015(6)
O1 0.012(7) 0.046(9) 0.073(11) 0.000 0.000 0.000
O2 0.33(7) 0.19(4) 0.10(3) 0.000 0.000 0.20(5)

loop_
_atom_type_symbol
_atom_type_description
_atom_type_scat_dispersion_real
_atom_type_scat_dispersion_imag
_atom_type_scat_source
C C 0.0033 0.0016 'International Tables Vol C Tables 4.2.6.8 and 6.1.1.4'
H H 0.0000 0.0000 'International Tables Vol C Tables 4.2.6.8 and 6.1.1.4'
N N 0.0061 0.0033 'International Tables Vol C Tables 4.2.6.8 and 6.1.1.4'
O O 0.0106 0.0060 'International Tables Vol C Tables 4.2.6.8 and 6.1.1.4'
Cl Cl 0.1484 0.1585 'International Tables Vol C Tables 4.2.6.8 and 6.1.1.4'
Hg Hg -2.3894 9.2266 'International Tables Vol C Tables 4.2.6.8 and 6.1.1.4'

loop_
_geom_angle_atom_site_label_1
_geom_angle_atom_site_label_2
_geom_angle_atom_site_label_3
_geom_angle
_geom_angle_site_symmetry_1
_geom_angle_site_symmetry_3
N3 Hg1 Cl1 153.9(4) . .
N3 Hg1 N2 68.4(2) . .
Cl1 Hg1 N2 105.6(2) . .
N3 Hg1 N2 68.4(2) . 10_556
Cl1 Hg1 N2 105.6(2) . 10_556
N2 Hg1 N2 133.6(4) . 10_556
N3 Hg1 Cl2 95.6(3) . .
Cl1 Hg1 Cl2 110.5(2) . .
N2 Hg1 Cl2 100.1(2) . .
N2 Hg1 Cl2 100.1(2) 10_556 .
Cl3 Hg2 Cl3 143.0(3) . 10_556
Cl3 Hg2 Cl2 101.78(10) . 3
Cl3 Hg2 Cl2 101.78(10) 10_556 3
Cl3 Hg2 Cl2 101.78(10) . .
Cl3 Hg2 Cl2 101.78(10) 10_556 .
Cl2 Hg2 Cl2 99.9(2) 3 .
Cl4 Hg3 Cl5 162.5(3) . .
Cl4 Hg3 N1 89.2(3) . 12_655
Cl5 Hg3 N1 90.7(3) . 12_655
Cl4 Hg3 N1 89.2(3) . .
Cl5 Hg3 N1 90.7(3) . .
N1 Hg3 N1 178.2(5) 12_655 .
Cl4 Hg3 Cl5 108.2(3) . 9_656
Cl5 Hg3 Cl5 89.3(2) . 9_656
N1 Hg3 Cl5 90.6(2) 12_655 9_656
N1 Hg3 Cl5 90.6(2) . 9_656
Hg1 Cl2 Hg2 112.54(19) . .
Hg3 Cl5 Hg3 90.7(2) . 9_656
C3 N3 C3 121.9(12) 10_556 .
C3 N3 Hg1 118.6(6) 10_556 .
C3 N3 Hg1 118.6(6) . .
C4 N2 C6 120.9(9) . .
C4 N2 Hg1 115.8(7) . .
C6 N2 Hg1 123.1(6) . .
C21 N1 C22 117.7(11) . .
C21 N1 Hg3 121.3(8) . .
C22 N1 Hg3 120.7(9) . .
C2 C1 C2 120.5(17) 10_556 .
C2 C1 H1A 119.8 10_556 .
C2 C1 H1A 119.8 . .
C1 C2 C3 120.1(13) . .
C1 C2 H2A 119.9 . .
C3 C2 H2A 119.9 . .
N3 C3 C2 118.7(11) . .
N3 C3 C4 117.2(9) . .
C2 C3 C4 124.0(11) . .
N2 C4 C3 117.4(10) . .
N2 C4 C5 126.5(11) . .
C3 C4 C5 116.0(11) . .
C4 C5 H5A 109.5 . .
C4 C5 H5B 109.5 . .
H5A C5 H5B 109.5 . .
C4 C5 H5C 109.5 . .
H5A C5 H5C 109.5 . .
H5B C5 H5C 109.5 . .
C7 C6 C11 120.7(10) . .
C7 C6 N2 121.9(10) . .
C11 C6 N2 117.2(10) . .
C8 C7 C6 118.2(11) . .
C8 C7 C12 121.6(12) . .
C6 C7 C12 120.2(11) . .
C7 C8 C9 122.8(11) . .
C7 C8 H8A 118.6 . .
C9 C8 H8A 118.6 . .
C10 C9 C8 118.5(11) . .
C10 C9 C18 120.7(10) . .
C8 C9 C18 120.8(10) . .
C9 C10 C11 122.1(11) . .
C9 C10 H10A 119.0 . .
C11 C10 H10A 119.0 . .
C10 C11 C6 117.6(11) . .
C10 C11 C15 121.0(11) . .
C6 C11 C15 121.3(11) . .
C13 C12 C7 111.7(15) . .
C13 C12 C14 109.2(17) . .
C7 C12 C14 109.8(13) . .
C13 C12 H12A 108.7 . .
C7 C12 H12A 108.7 . .
C14 C12 H12A 108.7 . .
C12 C13 H13A 109.5 . .
C12 C13 H13B 109.5 . .
H13A C13 H13B 109.5 . .
C12 C13 H13C 109.5 . .
H13A C13 H13C 109.5 . .
H13B C13 H13C 109.5 . .
C12 C14 H14A 109.5 . .
C12 C14 H14B 109.5 . .
H14A C14 H14B 109.5 . .
C12 C14 H14C 109.5 . .
H14A C14 H14C 109.5 . .
H14B C14 H14C 109.5 . .
C17 C15 C16 110.1(15) . .
C17 C15 C11 111.6(14) . .
C16 C15 C11 108.3(14) . .
C17 C15 H15A 108.9 . .
C16 C15 H15A 108.9 . .
C11 C15 H15A 108.9 . .
C15 C16 H16A 109.5 . .
C15 C16 H16B 109.5 . .
H16A C16 H16B 109.5 . .
C15 C16 H16C 109.5 . .
H16A C16 H16C 109.5 . .
H16B C16 H16C 109.5 . .
C15 C17 H17A 109.5 . .
C15 C17 H17B 109.5 . .
H17A C17 H17B 109.5 . .
C15 C17 H17C 109.5 . .
H17A C17 H17C 109.5 . .
H17B C17 H17C 109.5 . .
C22 C18 C19 116.8(11) . .
C22 C18 C9 121.1(11) . .
C19 C18 C9 122.1(11) . .
C20 C19 C18 119.6(13) . .
C20 C19 H19A 120.2 . .
C18 C19 H19A 120.2 . .
C19 C20 C21 118.9(13) . .
C19 C20 H20A 120.5 . .
C21 C20 H20A 120.5 . .
N1 C21 C20 122.8(12) . .
N1 C21 H21A 118.6 . .
C20 C21 H21A 118.6 . .
N1 C22 C18 124.1(12) . .
N1 C22 H22A 118.0 . .
C18 C22 H22A 118.0 . .

loop_
_geom_bond_atom_site_label_1
_geom_bond_atom_site_label_2
_geom_bond_distance
_geom_bond_site_symmetry_2
Hg1 N3 2.302(12) .
Hg1 Cl1 2.346(5) .
Hg1 N2 2.474(8) .
Hg1 N2 2.474(8) 10_556
Hg1 Cl2 2.554(5) .
Hg2 Cl3 2.369(5) .
Hg2 Cl3 2.369(5) 10_556
Hg2 Cl2 2.663(5) 3
Hg2 Cl2 2.663(5) .
Hg3 Cl4 2.363(6) .
Hg3 Cl5 2.443(6) .
Hg3 N1 2.529(10) 12_655
Hg3 N1 2.529(10) .
Hg3 Cl5 2.819(7) 9_656
Cl5 Hg3 2.819(7) 9_656
N3 C3 1.355(12) 10_556
N3 C3 1.355(12) .
N2 C4 1.275(14) .
N2 C6 1.433(14) .
N1 C21 1.318(16) .
N1 C22 1.340(14) .
C1 C2 1.354(16) 10_556
C1 C2 1.354(16) .
C1 H1A 0.9300 .
C2 C3 1.411(15) .
C2 H2A 0.9300 .
C3 C4 1.480(16) .
C4 C5 1.483(16) .
C5 H5A 0.9600 .
C5 H5B 0.9600 .
C5 H5C 0.9600 .
C6 C7 1.391(17) .
C6 C11 1.408(16) .
C7 C8 1.375(16) .
C7 C12 1.510(18) .
C8 C9 1.377(15) .
C8 H8A 0.9300 .
C9 C10 1.358(16) .
C9 C18 1.477(15) .
C10 C11 1.402(17) .
C10 H10A 0.9300 .
C11 C15 1.545(18) .
C12 C13 1.50(2) .
C12 C14 1.51(3) .
C12 H12A 0.9800 .
C13 H13A 0.9600 .
C13 H13B 0.9600 .
C13 H13C 0.9600 .
C14 H14A 0.9600 .
C14 H14B 0.9600 .
C14 H14C 0.9600 .
C15 C17 1.46(3) .
C15 C16 1.51(2) .
C15 H15A 0.9800 .
C16 H16A 0.9600 .
C16 H16B 0.9600 .
C16 H16C 0.9600 .
C17 H17A 0.9600 .
C17 H17B 0.9600 .
C17 H17C 0.9600 .
C18 C22 1.377(16) .
C18 C19 1.391(17) .
C19 C20 1.370(17) .
C19 H19A 0.9300 .
C20 C21 1.381(19) .
C20 H20A 0.9300 .
C21 H21A 0.9300 .
C22 H22A 0.9300 .

loop_
_geom_torsion_atom_site_label_1
_geom_torsion_atom_site_label_2
_geom_torsion_atom_site_label_3
_geom_torsion_atom_site_label_4
_geom_torsion
_geom_torsion_site_symmetry_1
_geom_torsion_site_symmetry_4
N3 Hg1 Cl2 Hg2 0.0 . .
Cl1 Hg1 Cl2 Hg2 180.0 . .
N2 Hg1 Cl2 Hg2 69.0(2) . .
N2 Hg1 Cl2 Hg2 -69.0(2) 10_556 .
Cl3 Hg2 Cl2 Hg1 -75.64(13) . .
Cl3 Hg2 Cl2 Hg1 75.64(13) 10_556 .
Cl2 Hg2 Cl2 Hg1 180.0 3 .
Cl4 Hg3 Cl5 Hg3 180.000(2) . 9_656
N1 Hg3 Cl5 Hg3 90.6(2) 12_655 9_656
N1 Hg3 Cl5 Hg3 -90.6(2) . 9_656
Cl5 Hg3 Cl5 Hg3 0.0 9_656 9_656
Cl1 Hg1 N3 C3 95.3(10) . 10_556
N2 Hg1 N3 C3 176.7(11) . 10_556
N2 Hg1 N3 C3 14.0(9) 10_556 10_556
Cl2 Hg1 N3 C3 -84.7(10) . 10_556
Cl1 Hg1 N3 C3 -95.3(10) . .
N2 Hg1 N3 C3 -14.0(9) . .
N2 Hg1 N3 C3 -176.7(11) 10_556 .
Cl2 Hg1 N3 C3 84.7(10) . .
N3 Hg1 N2 C4 12.6(8) . .
Cl1 Hg1 N2 C4 165.8(8) . .
N2 Hg1 N2 C4 35.0(11) 10_556 .
Cl2 Hg1 N2 C4 -79.5(8) . .
N3 Hg1 N2 C6 -171.8(9) . .
Cl1 Hg1 N2 C6 -18.7(9) . .
N2 Hg1 N2 C6 -149.5(6) 10_556 .
Cl2 Hg1 N2 C6 96.0(8) . .
Cl4 Hg3 N1 C21 -20.6(10) . .
Cl5 Hg3 N1 C21 176.9(10) . .
N1 Hg3 N1 C21 -43(17) 12_655 .
Cl5 Hg3 N1 C21 87.6(10) 9_656 .
Cl4 Hg3 N1 C22 153.8(9) . .
Cl5 Hg3 N1 C22 -8.7(9) . .
N1 Hg3 N1 C22 131(16) 12_655 .
Cl5 Hg3 N1 C22 -98.0(9) 9_656 .
C2 C1 C2 C3 0(3) 10_556 .
C3 N3 C3 C2 1(2) 10_556 .
Hg1 N3 C3 C2 -167.6(9) . .
C3 N3 C3 C4 -176.3(9) 10_556 .
Hg1 N3 C3 C4 14.8(15) . .
C1 C2 C3 N3 0(2) . .
C1 C2 C3 C4 176.9(15) . .
C6 N2 C4 C3 174.4(10) . .
Hg1 N2 C4 C3 -10.0(14) . .
C6 N2 C4 C5 -2.0(19) . .
Hg1 N2 C4 C5 173.6(11) . .
N3 C3 C4 N2 -2.4(17) . .
C2 C3 C4 N2 -179.9(11) . .
N3 C3 C4 C5 174.4(12) . .
C2 C3 C4 C5 -3.1(18) . .
C4 N2 C6 C7 89.6(14) . .
Hg1 N2 C6 C7 -85.7(12) . .
C4 N2 C6 C11 -95.2(13) . .
Hg1 N2 C6 C11 89.5(11) . .
C11 C6 C7 C8 2.0(18) . .
N2 C6 C7 C8 177.0(10) . .
C11 C6 C7 C12 -178.5(12) . .
N2 C6 C7 C12 -3.5(19) . .
C6 C7 C8 C9 0.7(18) . .
C12 C7 C8 C9 -178.8(13) . .
C7 C8 C9 C10 -2.0(18) . .
C7 C8 C9 C18 -179.6(11) . .
C8 C9 C10 C11 0.7(18) . .
C18 C9 C10 C11 178.2(11) . .
C9 C10 C11 C6 1.9(18) . .
C9 C10 C11 C15 178.9(13) . .
C7 C6 C11 C10 -3.2(18) . .
N2 C6 C11 C10 -178.5(10) . .
C7 C6 C11 C15 179.7(13) . .
N2 C6 C11 C15 4.5(17) . .
C8 C7 C12 C13 57(2) . .
C6 C7 C12 C13 -122.4(16) . .
C8 C7 C12 C14 -64.3(19) . .
C6 C7 C12 C14 116.2(16) . .
C10 C11 C15 C17 -60(2) . .
C6 C11 C15 C17 117.0(17) . .
C10 C11 C15 C16 61.5(18) . .
C6 C11 C15 C16 -121.6(15) . .
C10 C9 C18 C22 -25.1(16) . .
C8 C9 C18 C22 152.4(11) . .
C10 C9 C18 C19 153.9(12) . .
C8 C9 C18 C19 -28.6(17) . .
C22 C18 C19 C20 -2.5(19) . .
C9 C18 C19 C20 178.4(12) . .
C18 C19 C20 C21 2(2) . .
C22 N1 C21 C20 0(2) . .
Hg3 N1 C21 C20 174.2(11) . .
C19 C20 C21 N1 -1(2) . .
C21 N1 C22 C18 0.2(18) . .
Hg3 N1 C22 C18 -174.4(9) . .
C19 C18 C22 N1 1.2(18) . .
C9 C18 C22 N1 -179.7(11) . .

loop_
_platon_squeeze_void_nr
_platon_squeeze_void_average_x
_platon_squeeze_void_average_y
_platon_squeeze_void_average_z
_platon_squeeze_void_volume
_platon_squeeze_void_count_electrons
1 0.000 0.000 0.001 1111.6 190.3
2 0.376 0.002 0.250 13.3 0.6
3 0.376 -0.003 0.750 13.3 0.9
4 0.624 0.002 0.250 13.3 0.5
5 0.624 -0.003 0.750 13.3 0.8
6 0.500 0.500 0.156 1111.6 190.3
7 0.124 0.497 0.750 13.3 0.8
8 0.876 0.497 0.750 13.3 0.9
9 0.124 0.502 0.250 13.3 0.5
10 0.876 0.502 0.250 13.3 0.6
